data_7107300
loop_
_publ_author_name
'Lu Liu'
'Deyan Wu'
'Xiangmin Li'
'Sinan Wang'
'Hao Li'
'Jian Li'
'Wei Wang'

_publ_section_title
;
 Organocatalytic enantioselective conjugate addition of ketones to
 isatylidine malononitriles
;
_journal_name_full Chem.Commun.
_journal_page_first 1692
_journal_paper_doi 10.1039/c2cc17067a
_journal_volume 48
_journal_year 2012
_chemical_absolute_configuration ad
_chemical_formula_sum 'C14 H10 Br N3 O2'
_chemical_formula_weight 332.16
_chemical_name_systematic
;
?
;
_space_group_IT_number 4
_symmetry_cell_setting monoclinic
_symmetry_space_group_name_Hall 'P 2yb'
_symmetry_space_group_name_H-M 'P 1 21 1'
_atom_sites_solution_hydrogens geom
_atom_sites_solution_primary direct
_atom_sites_solution_secondary difmap
_audit_creation_method SHELXL-97
_cell_angle_alpha 90.00
_cell_angle_beta 97.672(3)
_cell_angle_gamma 90.00
_cell_formula_units_Z 2
_cell_length_a 8.6912(14)
_cell_length_b 7.9895(14)
_cell_length_c 9.7878(16)
_cell_measurement_reflns_used 2158
_cell_measurement_temperature 293(2)
_cell_measurement_theta_max 54.948
_cell_measurement_theta_min 5.891
_cell_volume 673.56(19)
_computing_cell_refinement 'Bruker SMART'
_computing_data_collection 'Bruker SMART'
_computing_data_reduction 'Bruker SHELXTL'
_computing_molecular_graphics 'Bruker SHELXTL'
_computing_publication_material 'Bruker SHELXTL'
_computing_structure_refinement 'SHELXL-97 (Sheldrick, 1997)'
_computing_structure_solution 'SHELXS-97 (Sheldrick, 1990)'
_diffrn_ambient_temperature 293(2)
_diffrn_measured_fraction_theta_full 0.993
_diffrn_measured_fraction_theta_max 0.993
_diffrn_measurement_device_type 'CCD area detector'
_diffrn_measurement_method 'phi and omega scans'
_diffrn_radiation_monochromator graphite
_diffrn_radiation_source 'fine-focus sealed tube'
_diffrn_radiation_type MoK\a
_diffrn_radiation_wavelength 0.71073
_diffrn_reflns_av_R_equivalents 0.0375
_diffrn_reflns_av_sigmaI/netI 0.0356
_diffrn_reflns_limit_h_max 10
_diffrn_reflns_limit_h_min -9
_diffrn_reflns_limit_k_max 9
_diffrn_reflns_limit_k_min -9
_diffrn_reflns_limit_l_max 10
_diffrn_reflns_limit_l_min -12
_diffrn_reflns_number 3680
_diffrn_reflns_theta_full 26.00
_diffrn_reflns_theta_max 26.00
_diffrn_reflns_theta_min 2.10
_exptl_absorpt_coefficient_mu 3.056
_exptl_absorpt_correction_T_max 1.00000
_exptl_absorpt_correction_T_min 0.44798
_exptl_absorpt_correction_type empirical
_exptl_absorpt_process_details sadabs
_exptl_crystal_colour brown
_exptl_crystal_density_diffrn 1.638
_exptl_crystal_density_method 'not measured'
_exptl_crystal_description prismatic
_exptl_crystal_F_000 332
_exptl_crystal_size_max 0.451
_exptl_crystal_size_mid 0.347
_exptl_crystal_size_min 0.269
_refine_diff_density_max 0.590
_refine_diff_density_min -0.642
_refine_diff_density_rms 0.070
_refine_ls_abs_structure_details 'Flack H D (1983), Acta Cryst. A39, 876-881'
_refine_ls_abs_structure_Flack 0.036(14)
_refine_ls_extinction_method none
_refine_ls_goodness_of_fit_ref 1.053
_refine_ls_hydrogen_treatment mixed
_refine_ls_matrix_type full
_refine_ls_number_parameters 186
_refine_ls_number_reflns 2379
_refine_ls_number_restraints 2
_refine_ls_restrained_S_all 1.052
_refine_ls_R_factor_all 0.0463
_refine_ls_R_factor_gt 0.0422
_refine_ls_shift/su_max 0.001
_refine_ls_shift/su_mean 0.000
_refine_ls_structure_factor_coef Fsqd
_refine_ls_weighting_details 'calc w=1/[\s^2^(Fo^2^)+(0.0802P)^2^+0.0191P] where P=(Fo^2^+2Fc^2^)/3'
_refine_ls_weighting_scheme calc
_refine_ls_wR_factor_gt 0.1150
_refine_ls_wR_factor_ref 0.1173
_reflns_number_gt 2113
_reflns_number_total 2379
_reflns_threshold_expression >2sigma(I)
_cod_data_source_file c2cc17067a.txt
_cod_data_source_block cd201566
_cod_original_sg_symbol_H-M P2(1)
_cod_database_code 7107300

loop_
_symmetry_equiv_pos_as_xyz
'x, y, z'
'-x, y+1/2, -z'

loop_
_atom_site_label
_atom_site_type_symbol
_atom_site_fract_x
_atom_site_fract_y
_atom_site_fract_z
_atom_site_U_iso_or_equiv
_atom_site_adp_type
_atom_site_occupancy
_atom_site_symmetry_multiplicity
_atom_site_calc_flag
_atom_site_refinement_flags
Br1 Br 0.87960(6) -0.25943(10) -0.12112(5) 0.0759(2) Uani 1 1 d .
N1 N 0.8632(4) -0.0909(4) 0.4747(3) 0.0380(8) Uani 1 1 d D
N2 N 0.3843(4) -0.2315(6) 0.0930(4) 0.0567(11) Uani 1 1 d .
N3 N 0.2961(5) 0.0393(6) 0.4543(5) 0.0586(10) Uani 1 1 d .
O1 O 0.6814(4) 0.0602(4) 0.5724(3) 0.0457(7) Uani 1 1 d .
O2 O 0.8549(3) 0.2606(4) 0.3489(3) 0.0423(7) Uani 1 1 d .
C1 C 0.7328(5) -0.0027(5) 0.4747(4) 0.0354(8) Uani 1 1 d .
C2 C 0.6467(4) -0.0037(4) 0.3252(4) 0.0272(7) Uani 1 1 d .
C3 C 0.7630(4) -0.0897(4) 0.2475(4) 0.0296(8) Uani 1 1 d .
C4 C 0.8875(4) -0.1409(5) 0.3422(4) 0.0362(9) Uani 1 1 d .
C5 C 1.0105(4) -0.2268(5) 0.2991(5) 0.0457(10) Uani 1 1 d .
H5 H 1.0942 -0.2610 0.3622 0.055 Uiso 1 1 calc R
C6 C 1.0062(4) -0.2604(7) 0.1620(5) 0.0495(10) Uani 1 1 d .
H6 H 1.0870 -0.3200 0.1314 0.059 Uiso 1 1 calc R
C7 C 0.8828(5) -0.2066(5) 0.0679(5) 0.0439(10) Uani 1 1 d .
C8 C 0.7590(5) -0.1201(5) 0.1086(4) 0.0368(8) Uani 1 1 d .
H8 H 0.6766 -0.0841 0.0449 0.044 Uiso 1 1 calc R
C9 C 0.5016(4) -0.1196(5) 0.3335(4) 0.0314(8) Uani 1 1 d .
H9 H 0.5372 -0.2178 0.3890 0.038 Uiso 1 1 calc R
C10 C 0.4324(4) -0.1795(5) 0.1979(4) 0.0374(9) Uani 1 1 d .
C11 C 0.3841(5) -0.0337(6) 0.4035(4) 0.0396(9) Uani 1 1 d .
C12 C 0.5986(4) 0.1693(5) 0.2716(4) 0.0321(8) Uani 1 1 d .
H12A H 0.5540 0.1601 0.1757 0.039 Uiso 1 1 calc R
H12B H 0.5185 0.2115 0.3227 0.039 Uiso 1 1 calc R
C13 C 0.7298(4) 0.2940(5) 0.2828(4) 0.0334(8) Uani 1 1 d .
C14 C 0.6956(7) 0.4573(6) 0.2119(5) 0.0575(13) Uani 1 1 d .
H14A H 0.7423 0.5461 0.2692 0.086 Uiso 1 1 calc R
H14B H 0.5852 0.4738 0.1951 0.086 Uiso 1 1 calc R
H14C H 0.7371 0.4573 0.1258 0.086 Uiso 1 1 calc R
H1 H 0.925(4) -0.131(5) 0.536(4) 0.040(12) Uiso 1 1 d D

loop_
_atom_site_aniso_label
_atom_site_aniso_U_11
_atom_site_aniso_U_22
_atom_site_aniso_U_33
_atom_site_aniso_U_23
_atom_site_aniso_U_13
_atom_site_aniso_U_12
Br1 0.0941(4) 0.0842(4) 0.0589(3) -0.0113(3) 0.0448(3) 0.0027(4)
N1 0.0399(17) 0.0309(17) 0.0380(18) 0.0035(14) -0.0135(15) 0.0023(15)
N2 0.0493(18) 0.076(3) 0.044(2) -0.016(2) 0.0027(16) -0.012(2)
N3 0.061(2) 0.059(2) 0.061(3) -0.008(2) 0.031(2) -0.007(2)
O1 0.0530(16) 0.0513(17) 0.0319(15) -0.0076(13) 0.0021(13) -0.0050(15)
O2 0.0399(13) 0.0413(17) 0.0453(15) 0.0016(14) 0.0042(11) -0.0038(14)
C1 0.0388(19) 0.0314(19) 0.034(2) 0.0009(15) -0.0027(16) -0.0070(16)
C2 0.0267(15) 0.0254(17) 0.0289(18) 0.0011(14) 0.0016(13) -0.0017(13)
C3 0.0305(17) 0.0238(17) 0.0336(19) 0.0021(15) 0.0007(14) -0.0050(15)
C4 0.0309(18) 0.025(2) 0.051(2) 0.0014(16) 0.0007(16) -0.0031(14)
C5 0.0327(17) 0.032(2) 0.070(3) 0.0008(19) -0.0003(18) 0.0029(17)
C6 0.0328(18) 0.038(2) 0.080(3) -0.007(3) 0.0184(19) 0.002(2)
C7 0.047(2) 0.039(2) 0.049(2) -0.0046(17) 0.0203(19) -0.0095(17)
C8 0.0383(18) 0.035(2) 0.038(2) 0.0048(16) 0.0087(16) -0.0031(16)
C9 0.0356(18) 0.0306(19) 0.0280(17) 0.0023(14) 0.0039(14) -0.0065(15)
C10 0.0337(19) 0.043(2) 0.036(2) -0.0057(17) 0.0066(16) -0.0084(16)
C11 0.042(2) 0.042(2) 0.036(2) -0.0034(17) 0.0088(18) -0.0093(18)
C12 0.0343(18) 0.0266(18) 0.036(2) 0.0048(15) 0.0049(15) 0.0017(14)
C13 0.044(2) 0.031(2) 0.0257(17) -0.0024(13) 0.0071(16) -0.0027(15)
C14 0.081(3) 0.035(2) 0.052(3) 0.0125(19) -0.007(2) -0.019(2)

loop_
_atom_type_symbol
_atom_type_description
_atom_type_scat_dispersion_real
_atom_type_scat_dispersion_imag
_atom_type_scat_source
C C 0.0033 0.0016 'International Tables Vol C Tables 4.2.6.8 and 6.1.1.4'
H H 0.0000 0.0000 'International Tables Vol C Tables 4.2.6.8 and 6.1.1.4'
N N 0.0061 0.0033 'International Tables Vol C Tables 4.2.6.8 and 6.1.1.4'
O O 0.0106 0.0060 'International Tables Vol C Tables 4.2.6.8 and 6.1.1.4'
Br Br -0.2901 2.4595 'International Tables Vol C Tables 4.2.6.8 and 6.1.1.4'

loop_
_geom_angle_atom_site_label_1
_geom_angle_atom_site_label_2
_geom_angle_atom_site_label_3
_geom_angle
C1 N1 C4 112.6(3)
C1 N1 H1 133(3)
C4 N1 H1 114(3)
O1 C1 N1 128.2(4)
O1 C1 C2 124.2(3)
N1 C1 C2 107.4(3)
C3 C2 C12 114.4(3)
C3 C2 C1 101.9(3)
C12 C2 C1 113.4(3)
C3 C2 C9 110.7(3)
C12 C2 C9 111.6(3)
C1 C2 C9 104.1(3)
C8 C3 C4 121.4(4)
C8 C3 C2 130.4(3)
C4 C3 C2 108.2(3)
C5 C4 C3 120.5(4)
C5 C4 N1 130.0(4)
C3 C4 N1 109.5(3)
C6 C5 C4 118.5(4)
C6 C5 H5 120.7
C4 C5 H5 120.7
C5 C6 C7 120.7(4)
C5 C6 H6 119.7
C7 C6 H6 119.7
C8 C7 C6 121.8(4)
C8 C7 Br1 118.9(3)
C6 C7 Br1 119.3(3)
C3 C8 C7 117.1(4)
C3 C8 H8 121.5
C7 C8 H8 121.5
C10 C9 C11 110.4(3)
C10 C9 C2 112.4(3)
C11 C9 C2 111.1(3)
C10 C9 H9 107.6
C11 C9 H9 107.6
C2 C9 H9 107.6
N2 C10 C9 176.7(4)
N3 C11 C9 176.6(5)
C13 C12 C2 114.0(3)
C13 C12 H12A 108.8
C2 C12 H12A 108.8
C13 C12 H12B 108.8
C2 C12 H12B 108.8
H12A C12 H12B 107.7
O2 C13 C14 123.2(4)
O2 C13 C12 120.5(4)
C14 C13 C12 116.3(3)
C13 C14 H14A 109.5
C13 C14 H14B 109.5
H14A C14 H14B 109.5
C13 C14 H14C 109.5
H14A C14 H14C 109.5
H14B C14 H14C 109.5

loop_
_geom_bond_atom_site_label_1
_geom_bond_atom_site_label_2
_geom_bond_distance
Br1 C7 1.894(5)
N1 C1 1.334(5)
N1 C4 1.399(6)
N1 H1 0.817(19)
N2 C10 1.135(5)
N3 C11 1.129(6)
O1 C1 1.217(5)
O2 C13 1.219(5)
C1 C2 1.552(5)
C2 C3 1.509(5)
C2 C12 1.517(5)
C2 C9 1.576(5)
C3 C8 1.377(5)
C3 C4 1.390(5)
C4 C5 1.382(6)
C5 C6 1.364(7)
C5 H5 0.9300
C6 C7 1.386(7)
C6 H6 0.9300
C7 C8 1.381(6)
C8 H8 0.9300
C9 C10 1.462(5)
C9 C11 1.473(6)
C9 H9 0.9800
C12 C13 1.506(5)
C12 H12A 0.9700
C12 H12B 0.9700
C13 C14 1.489(6)
C14 H14A 0.9600
C14 H14B 0.9600
C14 H14C 0.9600

loop_
_geom_hbond_atom_site_label_D
_geom_hbond_atom_site_label_H
_geom_hbond_atom_site_label_A
_geom_hbond_distance_DH
_geom_hbond_distance_HA
_geom_hbond_distance_DA
_geom_hbond_angle_DHA
_geom_hbond_site_symmetry_A
N1 H1 O2 0.817(19) 2.26(2) 3.043(4) 161(5) 2_746

loop_
_geom_torsion_atom_site_label_1
_geom_torsion_atom_site_label_2
_geom_torsion_atom_site_label_3
_geom_torsion_atom_site_label_4
_geom_torsion
C4 N1 C1 O1 -178.7(4)
C4 N1 C1 C2 5.6(4)
O1 C1 C2 C3 178.0(4)
N1 C1 C2 C3 -6.1(4)
O1 C1 C2 C12 54.5(5)
N1 C1 C2 C12 -129.5(3)
O1 C1 C2 C9 -66.9(4)
N1 C1 C2 C9 109.1(3)
C12 C2 C3 C8 -53.1(5)
C1 C2 C3 C8 -175.8(4)
C9 C2 C3 C8 74.0(5)
C12 C2 C3 C4 127.3(3)
C1 C2 C3 C4 4.5(3)
C9 C2 C3 C4 -105.6(3)
C8 C3 C4 C5 -1.0(6)
C2 C3 C4 C5 178.7(3)
C8 C3 C4 N1 178.7(3)
C2 C3 C4 N1 -1.6(4)
C1 N1 C4 C5 177.0(4)
C1 N1 C4 C3 -2.7(5)
C3 C4 C5 C6 -0.2(6)
N1 C4 C5 C6 -179.9(4)
C4 C5 C6 C7 1.3(7)
C5 C6 C7 C8 -1.1(7)
C5 C6 C7 Br1 -178.8(3)
C4 C3 C8 C7 1.2(5)
C2 C3 C8 C7 -178.4(3)
C6 C7 C8 C3 -0.1(6)
Br1 C7 C8 C3 177.6(3)
C3 C2 C9 C10 -53.1(4)
C12 C2 C9 C10 75.4(4)
C1 C2 C9 C10 -161.9(3)
C3 C2 C9 C11 -177.3(3)
C12 C2 C9 C11 -48.8(4)
C1 C2 C9 C11 73.9(4)
C11 C9 C10 N2 -157(8)
C2 C9 C10 N2 79(8)
C10 C9 C11 N3 -90(7)
C2 C9 C11 N3 35(8)
C3 C2 C12 C13 -62.7(4)
C1 C2 C12 C13 53.6(4)
C9 C2 C12 C13 170.7(3)
C2 C12 C13 O2 -10.7(5)
C2 C12 C13 C14 170.6(4)
